data_4503641
loop_
_publ_author_name
'K\"afer, Daniel'
'El Helou, Mira'
'Gemel, Christian'
'Witte, Gregor'

_publ_section_title
;
 Packing of Planar Organic Molecules: Interplay of van der Waals and
 Electrostatic Interaction
;
_journal_issue 8
_journal_name_full 'Crystal Growth &amp; Design'
_journal_page_first 3053
_journal_paper_doi 10.1021/cg800195u
_journal_volume 8
_journal_year 2008
_chemical_formula_sum 'C22 H10 O4'
_chemical_formula_weight 338.30
_chemical_name_systematic
; 
 ? 
;
_space_group_IT_number 2
_symmetry_space_group_name_Hall '-P 1'
_symmetry_space_group_name_H-M 'P -1'
_atom_sites_solution_hydrogens geom
_atom_sites_solution_primary direct
_atom_sites_solution_secondary difmap
_audit_creation_method SHELXL-97
_cell_angle_alpha 98.666(10)
_cell_angle_beta 93.323(11)
_cell_angle_gamma 98.592(12)
_cell_formula_units_Z 1
_cell_length_a 4.6889(8)
_cell_length_b 7.3537(10)
_cell_length_c 11.0965(13)
_cell_measurement_temperature 113(2)
_cell_volume 372.73(9)
_computing_structure_refinement 'SHELXL-97 (Sheldrick, 1997)'
_computing_structure_solution 'SHELXS-97 (Sheldrick, 1990)'
_diffrn_ambient_temperature 113(2)
_diffrn_measured_fraction_theta_full 0.985
_diffrn_measured_fraction_theta_max 0.985
_diffrn_radiation_monochromator graphite
_diffrn_radiation_source 'fine-focus sealed tube'
_diffrn_radiation_type MoK\a
_diffrn_radiation_wavelength 0.71073
_diffrn_reflns_av_R_equivalents 0.0308
_diffrn_reflns_av_sigmaI/netI 0.0747
_diffrn_reflns_limit_h_max 3
_diffrn_reflns_limit_h_min -6
_diffrn_reflns_limit_k_max 9
_diffrn_reflns_limit_k_min -9
_diffrn_reflns_limit_l_max 14
_diffrn_reflns_limit_l_min -14
_diffrn_reflns_number 3808
_diffrn_reflns_theta_full 27.61
_diffrn_reflns_theta_max 27.61
_diffrn_reflns_theta_min 2.84
_exptl_absorpt_coefficient_mu 0.104
_exptl_crystal_density_diffrn 1.507
_exptl_crystal_density_method 'not measured'
_exptl_crystal_F_000 174
_refine_diff_density_max 0.285
_refine_diff_density_min -0.241
_refine_diff_density_rms 0.050
_refine_ls_extinction_method none
_refine_ls_goodness_of_fit_ref 0.792
_refine_ls_hydrogen_treatment mixed
_refine_ls_matrix_type full
_refine_ls_number_parameters 118
_refine_ls_number_reflns 1704
_refine_ls_number_restraints 0
_refine_ls_restrained_S_all 0.792
_refine_ls_R_factor_all 0.0824
_refine_ls_R_factor_gt 0.0391
_refine_ls_shift/su_max 0.000
_refine_ls_shift/su_mean 0.000
_refine_ls_structure_factor_coef Fsqd
_refine_ls_weighting_details 'calc w=1/[\s^2^(Fo^2^)+(0.0508P)^2^+0.0000P] where P=(Fo^2^+2Fc^2^)/3'
_refine_ls_weighting_scheme calc
_refine_ls_wR_factor_gt 0.0909
_refine_ls_wR_factor_ref 0.0963
_reflns_number_gt 832
_reflns_number_total 1704
_reflns_threshold_expression >2sigma(I)
_cod_data_source_file cg800195u-file001.cif
_cod_data_source_block witte
_cod_database_code 4503641

loop_
_symmetry_equiv_pos_as_xyz
'x, y, z'
'-x, -y, -z'

loop_
_atom_site_label
_atom_site_type_symbol
_atom_site_fract_x
_atom_site_fract_y
_atom_site_fract_z
_atom_site_U_iso_or_equiv
_atom_site_adp_type
_atom_site_occupancy
_atom_site_symmetry_multiplicity
_atom_site_calc_flag
_atom_site_refinement_flags
O1 O 1.1629(3) 0.34189(16) 0.53486(11) 0.0249(3) Uani 1 1 d .
O2 O 0.4641(3) -0.08634(18) 0.16604(11) 0.0341(4) Uani 1 1 d .
C1 C 0.7364(4) 0.1234(2) 0.47495(15) 0.0163(4) Uani 1 1 d .
C2 C 0.6803(4) 0.1122(2) 0.59580(15) 0.0182(4) Uani 1 1 d .
H2A H 0.8029 0.1886 0.6610 0.022 Uiso 1 1 calc R
C3 C 1.0357(4) 0.2734(2) 0.32096(15) 0.0187(4) Uani 1 1 d .
C4 C 0.6133(4) 0.0201(2) 0.24871(16) 0.0214(4) Uani 1 1 d .
C5 C 0.5564(4) 0.0114(2) 0.37934(15) 0.0178(4) Uani 1 1 d .
C6 C 0.8546(4) 0.1616(2) 0.22499(16) 0.0196(4) Uani 1 1 d .
C7 C 0.9943(3) 0.2549(2) 0.45077(15) 0.0184(4) Uani 1 1 d .
C8 C 1.2621(4) 0.4049(2) 0.29524(17) 0.0244(4) Uani 1 1 d .
H8A H 1.3876 0.4801 0.3600 0.029 Uiso 1 1 calc R
C9 C 0.8993(4) 0.1820(2) 0.10386(16) 0.0253(4) Uani 1 1 d .
H9A H 0.7773 0.1058 0.0384 0.030 Uiso 1 1 calc R
C11 C 1.1229(4) 0.3143(3) 0.08017(19) 0.0306(5) Uani 1 1 d .
H11A H 1.1534 0.3293 -0.0019 0.037 Uiso 1 1 calc R
C13 C 1.3024(4) 0.4248(3) 0.17526(18) 0.0294(5) Uani 1 1 d .
H13A H 1.4547 0.5153 0.1579 0.035 Uiso 1 1 calc R

loop_
_atom_site_aniso_label
_atom_site_aniso_U_11
_atom_site_aniso_U_22
_atom_site_aniso_U_33
_atom_site_aniso_U_23
_atom_site_aniso_U_13
_atom_site_aniso_U_12
O1 0.0248(8) 0.0243(7) 0.0233(8) -0.0003(6) -0.0015(6) 0.0018(6)
O2 0.0395(9) 0.0376(8) 0.0188(8) -0.0002(6) -0.0011(6) -0.0079(7)
C1 0.0167(10) 0.0137(9) 0.0190(10) 0.0016(7) 0.0010(7) 0.0054(7)
C2 0.0192(10) 0.0172(9) 0.0166(10) -0.0018(7) -0.0033(7) 0.0038(8)
C3 0.0188(10) 0.0173(9) 0.0219(10) 0.0030(7) 0.0040(8) 0.0082(7)
C4 0.0231(11) 0.0215(9) 0.0190(10) 0.0001(8) -0.0007(8) 0.0055(8)
C5 0.0206(10) 0.0178(9) 0.0164(10) 0.0021(7) 0.0013(7) 0.0080(8)
C6 0.0216(11) 0.0194(9) 0.0194(10) 0.0038(7) 0.0038(8) 0.0073(8)
C7 0.0186(10) 0.0163(9) 0.0206(10) 0.0013(7) -0.0003(8) 0.0066(8)
C8 0.0248(11) 0.0197(10) 0.0289(12) 0.0011(8) 0.0042(8) 0.0068(8)
C9 0.0289(12) 0.0275(10) 0.0204(10) 0.0020(8) 0.0026(8) 0.0084(9)
C11 0.0366(13) 0.0321(11) 0.0261(12) 0.0093(9) 0.0100(9) 0.0076(10)
C13 0.0294(12) 0.0255(10) 0.0347(12) 0.0076(9) 0.0104(9) 0.0033(9)

loop_
_atom_type_symbol
_atom_type_description
_atom_type_scat_dispersion_real
_atom_type_scat_dispersion_imag
_atom_type_scat_source
C C 0.0033 0.0016 'International Tables Vol C Tables 4.2.6.8 and 6.1.1.4'
H H 0.0000 0.0000 'International Tables Vol C Tables 4.2.6.8 and 6.1.1.4'
O O 0.0106 0.0060 'International Tables Vol C Tables 4.2.6.8 and 6.1.1.4'

loop_
_geom_angle_atom_site_label_1
_geom_angle_atom_site_label_2
_geom_angle_atom_site_label_3
_geom_angle
_geom_angle_site_symmetry_1
_geom_angle_site_symmetry_3
C5 C1 C2 120.07(15) . .
C5 C1 C7 121.20(16) . .
C2 C1 C7 118.73(14) . .
C1 C2 C5 119.77(15) . 2_656
C6 C3 C8 119.69(17) . .
C6 C3 C7 121.38(16) . .
C8 C3 C7 118.93(15) . .
O2 C4 C6 122.09(17) . .
O2 C4 C5 120.37(16) . .
C6 C4 C5 117.54(15) . .
C1 C5 C2 120.16(16) . 2_656
C1 C5 C4 121.05(16) . .
C2 C5 C4 118.79(15) 2_656 .
C3 C6 C9 120.05(16) . .
C3 C6 C4 121.20(16) . .
C9 C6 C4 118.75(15) . .
O1 C7 C3 122.04(16) . .
O1 C7 C1 120.70(16) . .
C3 C7 C1 117.26(14) . .
C13 C8 C3 119.70(17) . .
C11 C9 C6 119.46(17) . .
C13 C11 C9 120.5(2) . .
C8 C13 C11 120.64(19) . .

loop_
_geom_bond_atom_site_label_1
_geom_bond_atom_site_label_2
_geom_bond_distance
_geom_bond_site_symmetry_2
O1 C7 1.2200(19) .
O2 C4 1.2204(19) .
C1 C5 1.393(2) .
C1 C2 1.394(2) .
C1 C7 1.495(2) .
C2 C5 1.394(2) 2_656
C3 C6 1.398(2) .
C3 C8 1.398(2) .
C3 C7 1.488(2) .
C4 C6 1.482(2) .
C4 C5 1.498(2) .
C5 C2 1.394(2) 2_656
C6 C9 1.399(2) .
C8 C13 1.382(2) .
C9 C11 1.385(2) .
C11 C13 1.384(3) .

loop_
_geom_torsion_atom_site_label_1
_geom_torsion_atom_site_label_2
_geom_torsion_atom_site_label_3
_geom_torsion_atom_site_label_4
_geom_torsion
_geom_torsion_site_symmetry_4
C5 C1 C2 C5 0.0(3) 2_656
C7 C1 C2 C5 -179.01(15) 2_656
C2 C1 C5 C2 0.0(3) 2_656
C7 C1 C5 C2 178.99(15) 2_656
C2 C1 C5 C4 -179.60(15) .
C7 C1 C5 C4 -0.6(2) .
O2 C4 C5 C1 175.69(16) .
C6 C4 C5 C1 -4.4(2) .
O2 C4 C5 C2 -3.9(3) 2_656
C6 C4 C5 C2 176.03(16) 2_656
C8 C3 C6 C9 -0.3(2) .
C7 C3 C6 C9 -179.87(16) .
C8 C3 C6 C4 179.70(16) .
C7 C3 C6 C4 0.1(2) .
O2 C4 C6 C3 -175.46(18) .
C5 C4 C6 C3 4.6(2) .
O2 C4 C6 C9 4.5(3) .
C5 C4 C6 C9 -175.37(16) .
C6 C3 C7 O1 174.63(16) .
C8 C3 C7 O1 -5.0(2) .
C6 C3 C7 C1 -5.1(2) .
C8 C3 C7 C1 175.35(15) .
C5 C1 C7 O1 -174.42(16) .
C2 C1 C7 O1 4.6(2) .
C5 C1 C7 C3 5.3(2) .
C2 C1 C7 C3 -175.68(15) .
C6 C3 C8 C13 0.9(2) .
C7 C3 C8 C13 -179.54(16) .
C3 C6 C9 C11 -0.4(3) .
C4 C6 C9 C11 179.67(16) .
C6 C9 C11 C13 0.4(3) .
C3 C8 C13 C11 -0.8(3) .
C9 C11 C13 C8 0.2(3) .
